data_7026200
loop_
_publ_author_name
'Hashimoto, Hisako'
'Suzuki, Toshinori'
'Tobita, Hiromi'

_publ_section_title
;
 Synthesis of \h(2)-cyclooctene iridium and rhodium complexes supported by
 a novel P,N-chelate ligand and their reactivity toward hydrosilanes:
 facile Cl migration from metal to silicon via silylene complex
 intermediates and formation of a base-stabilised silylene complex.
;
_journal_issue 39
_journal_name_full 'Dalton transactions (Cambridge, England : 2003)'
_journal_page_first 9386
_journal_page_last 9400
_journal_paper_doi 10.1039/c0dt00264j
_journal_volume 39
_journal_year 2010
_chemical_formula_moiety 'C48 H71 Cl Ir N P2 Si, C2 H4 O0.5'
_chemical_formula_sum 'C50 H75 Cl Ir N O0.5 P2 Si'
_chemical_formula_weight 1015.79
_chemical_name_systematic
;
?
;
_space_group_IT_number 2
_symmetry_cell_setting triclinic
_symmetry_space_group_name_Hall '-P 1'
_symmetry_space_group_name_H-M 'P -1'
_atom_sites_solution_hydrogens geom
_atom_sites_solution_primary direct
_atom_sites_solution_secondary difmap
_audit_creation_method SHELXL-97
_cell_angle_alpha 80.8548(13)
_cell_angle_beta 77.1201(17)
_cell_angle_gamma 68.214(2)
_cell_formula_units_Z 2
_cell_length_a 11.9670(4)
_cell_length_b 12.5030(3)
_cell_length_c 18.2016(5)
_cell_measurement_reflns_used 11141
_cell_measurement_temperature 150(2)
_cell_measurement_theta_max 27.48
_cell_measurement_theta_min 1.15
_cell_volume 2456.49(13)
_computing_cell_refinement PROCESS-AUTO
_computing_data_collection PROCESS-AUTO
_computing_data_reduction 'teXsan Ver. 1.11'
_computing_molecular_graphics ORTEP
_computing_structure_refinement 'SHELXL-97 (Sheldrick, 1997)'
_computing_structure_solution 'SHELXS-97 (Sheldrick, 1990)'
_diffrn_ambient_temperature 150(2)
_diffrn_detector_area_resol_mean 10.00
_diffrn_measured_fraction_theta_full 0.988
_diffrn_measured_fraction_theta_max 0.988
_diffrn_measurement_device_type 'Rigaku RAXIS-RAPID Imaging Plate'
_diffrn_measurement_method \w
_diffrn_radiation_monochromator graphite
_diffrn_radiation_source 'fine-focus sealed tube'
_diffrn_radiation_type MoK\a
_diffrn_radiation_wavelength 0.71069
_diffrn_reflns_av_R_equivalents 0.0675
_diffrn_reflns_av_sigmaI/netI 0.0756
_diffrn_reflns_limit_h_max 15
_diffrn_reflns_limit_h_min -15
_diffrn_reflns_limit_k_max 16
_diffrn_reflns_limit_k_min -16
_diffrn_reflns_limit_l_max 23
_diffrn_reflns_limit_l_min -23
_diffrn_reflns_number 22679
_diffrn_reflns_theta_full 27.48
_diffrn_reflns_theta_max 27.48
_diffrn_reflns_theta_min 1.15
_exptl_absorpt_coefficient_mu 2.896
_exptl_absorpt_correction_T_max 0.7226
_exptl_absorpt_correction_T_min 0.6873
_exptl_absorpt_correction_type integration
_exptl_absorpt_process_details 'NUMABS (Higashi, 1999)'
_exptl_crystal_colour colorless
_exptl_crystal_density_diffrn 1.373
_exptl_crystal_density_method 'not measured'
_exptl_crystal_description block
_exptl_crystal_F_000 1048
_exptl_crystal_size_max 0.14
_exptl_crystal_size_mid 0.12
_exptl_crystal_size_min 0.12
_refine_diff_density_max 2.919
_refine_diff_density_min -3.495
_refine_diff_density_rms 0.316
_refine_ls_extinction_method none
_refine_ls_goodness_of_fit_ref 1.215
_refine_ls_hydrogen_treatment constr
_refine_ls_matrix_type full
_refine_ls_number_parameters 519
_refine_ls_number_reflns 11141
_refine_ls_number_restraints 5
_refine_ls_restrained_S_all 1.215
_refine_ls_R_factor_all 0.0788
_refine_ls_R_factor_gt 0.0604
_refine_ls_shift/su_max 0.000
_refine_ls_shift/su_mean 0.000
_refine_ls_structure_factor_coef Fsqd
_refine_ls_weighting_details 'calc w=1/[\s^2^(Fo^2^)+(0.0717P)^2^+7.4083P] where P=(Fo^2^+2Fc^2^)/3'
_refine_ls_weighting_scheme calc
_refine_ls_wR_factor_gt 0.1397
_refine_ls_wR_factor_ref 0.1517
_reflns_number_gt 9520
_reflns_number_total 11141
_reflns_threshold_expression >2sigma(I)
_cod_data_source_file c0dt00264j.txt
_cod_data_source_block (PcyN-P,N)IrH2(PMe3)(SiHClDmp)-(11)\/Y0.5C4H8O
_cod_original_cell_volume 2456.49(12)
_cod_original_formula_sum 'C50 H75 Cl Ir N O0.50 P2 Si'
_cod_database_code 7026200

loop_
_symmetry_equiv_pos_as_xyz
'x, y, z'
'-x, -y, -z'

loop_
_atom_site_label
_atom_site_type_symbol
_atom_site_fract_x
_atom_site_fract_y
_atom_site_fract_z
_atom_site_U_iso_or_equiv
_atom_site_adp_type
_atom_site_occupancy
_atom_site_symmetry_multiplicity
_atom_site_calc_flag
_atom_site_refinement_flags
Ir1 Ir 0.02638(2) 0.24654(2) 0.211458(15) 0.01336(9) Uani 1 1 d .
Cl1 Cl -0.15615(19) 0.56337(17) 0.16242(12) 0.0314(4) Uani 1 1 d .
P1 P 0.14399(16) 0.05811(15) 0.18819(10) 0.0163(4) Uani 1 1 d .
P2 P 0.15271(17) 0.31249(17) 0.25878(11) 0.0211(4) Uani 1 1 d .
Si1 Si -0.13601(18) 0.41555(17) 0.24415(12) 0.0202(4) Uani 1 1 d .
N1 N 0.0951(5) 0.2787(5) 0.0840(3) 0.0184(12) Uani 1 1 d .
C1 C 0.2267(6) 0.0696(6) 0.0909(4) 0.0154(13) Uani 1 1 d .
C2 C 0.1931(6) 0.1773(7) 0.0509(4) 0.0213(15) Uani 1 1 d .
C3 C 0.2504(7) 0.1893(7) -0.0246(4) 0.0239(16) Uani 1 1 d .
H1 H 0.2283 0.2630 -0.0522 0.029 Uiso 1 1 calc R
C4 C 0.3379(7) 0.0962(7) -0.0588(4) 0.0242(16) Uani 1 1 d .
H2 H 0.3758 0.1070 -0.1098 0.029 Uiso 1 1 calc R
C5 C 0.3728(7) -0.0134(6) -0.0215(4) 0.0191(14) Uani 1 1 d .
C6 C 0.3138(7) -0.0238(6) 0.0546(4) 0.0191(14) Uani 1 1 d .
H3 H 0.3347 -0.0978 0.0818 0.023 Uiso 1 1 calc R
C7 C 0.4668(7) -0.1137(7) -0.0599(5) 0.0255(17) Uani 1 1 d .
H4 H 0.4466 -0.1162 -0.1088 0.038 Uiso 1 1 calc R
H5 H 0.4686 -0.1853 -0.0283 0.038 Uiso 1 1 calc R
H6 H 0.5471 -0.1057 -0.0681 0.038 Uiso 1 1 calc R
C8 C 0.2606(7) -0.0249(6) 0.2478(4) 0.0215(15) Uani 1 1 d .
H7 H 0.3261 0.0101 0.2332 0.026 Uiso 1 1 calc R
C9 C 0.3270(8) -0.1562(7) 0.2409(5) 0.0318(19) Uani 1 1 d .
H8 H 0.2673 -0.1966 0.2579 0.038 Uiso 1 1 calc R
H9 H 0.3635 -0.1703 0.1873 0.038 Uiso 1 1 calc R
C10 C 0.4270(9) -0.2040(8) 0.2888(5) 0.041(2) Uani 1 1 d .
H10 H 0.4662 -0.2884 0.2852 0.049 Uiso 1 1 calc R
H11 H 0.4904 -0.1685 0.2685 0.049 Uiso 1 1 calc R
C11 C 0.3776(9) -0.1803(8) 0.3713(5) 0.039(2) Uani 1 1 d .
H12 H 0.4465 -0.2066 0.3994 0.047 Uiso 1 1 calc R
H13 H 0.3230 -0.2247 0.3938 0.047 Uiso 1 1 calc R
C12 C 0.3072(9) -0.0522(8) 0.3794(5) 0.039(2) Uani 1 1 d .
H14 H 0.2691 -0.0403 0.4330 0.047 Uiso 1 1 calc R
H15 H 0.3644 -0.0089 0.3640 0.047 Uiso 1 1 calc R
C13 C 0.2097(8) -0.0063(7) 0.3314(4) 0.0271(17) Uani 1 1 d .
H16 H 0.1671 0.0774 0.3368 0.032 Uiso 1 1 calc R
H17 H 0.1488 -0.0451 0.3499 0.032 Uiso 1 1 calc R
C14 C 0.0723(7) -0.0449(6) 0.1792(4) 0.0204(15) Uani 1 1 d .
H18 H 0.1403 -0.1189 0.1659 0.024 Uiso 1 1 calc R
C15 C -0.0077(8) -0.0730(7) 0.2524(4) 0.0267(17) Uani 1 1 d .
H19 H 0.0412 -0.1006 0.2933 0.032 Uiso 1 1 calc R
H20 H -0.0768 -0.0017 0.2672 0.032 Uiso 1 1 calc R
C16 C -0.0574(9) -0.1644(8) 0.2434(5) 0.036(2) Uani 1 1 d .
H21 H -0.1108 -0.1778 0.2912 0.043 Uiso 1 1 calc R
H22 H 0.0114 -0.2378 0.2334 0.043 Uiso 1 1 calc R
C17 C -0.1305(8) -0.1292(7) 0.1788(5) 0.0299(18) Uani 1 1 d .
H23 H -0.1535 -0.1945 0.1712 0.036 Uiso 1 1 calc R
H24 H -0.2066 -0.0631 0.1924 0.036 Uiso 1 1 calc R
C18 C -0.0564(8) -0.0960(8) 0.1065(5) 0.0316(19) Uani 1 1 d .
H25 H -0.1095 -0.0637 0.0678 0.038 Uiso 1 1 calc R
H26 H 0.0104 -0.1663 0.0879 0.038 Uiso 1 1 calc R
C19 C -0.0009(8) -0.0070(7) 0.1155(4) 0.0239(16) Uani 1 1 d .
H27 H 0.0530 0.0048 0.0675 0.029 Uiso 1 1 calc R
H28 H -0.0675 0.0678 0.1256 0.029 Uiso 1 1 calc R
C20 C 0.1355(7) 0.3800(7) 0.0694(5) 0.0249(16) Uani 1 1 d .
H29 H 0.2126 0.3597 0.0875 0.037 Uiso 1 1 calc R
H30 H 0.0730 0.4445 0.0960 0.037 Uiso 1 1 calc R
H31 H 0.1476 0.4026 0.0149 0.037 Uiso 1 1 calc R
C21 C -0.0111(7) 0.3093(7) 0.0440(4) 0.0221(15) Uani 1 1 d .
H32 H 0.0148 0.3270 -0.0101 0.033 Uiso 1 1 calc R
H33 H -0.0774 0.3770 0.0649 0.033 Uiso 1 1 calc R
H34 H -0.0400 0.2440 0.0511 0.033 Uiso 1 1 calc R
C22 C 0.1412(9) 0.4625(8) 0.2375(5) 0.035(2) Uani 1 1 d .
H35 H 0.0554 0.5126 0.2494 0.052 Uiso 1 1 calc R
H36 H 0.1728 0.4759 0.1837 0.052 Uiso 1 1 calc R
H37 H 0.1893 0.4801 0.2679 0.052 Uiso 1 1 calc R
C23 C 0.3194(8) 0.2431(8) 0.2400(6) 0.036(2) Uani 1 1 d .
H38 H 0.3494 0.2472 0.1854 0.054 Uiso 1 1 calc R
H39 H 0.3418 0.1620 0.2604 0.054 Uiso 1 1 calc R
H40 H 0.3562 0.2831 0.2644 0.054 Uiso 1 1 calc R
C24 C 0.1245(9) 0.3097(9) 0.3619(5) 0.038(2) Uani 1 1 d .
H41 H 0.1689 0.3522 0.3769 0.057 Uiso 1 1 calc R
H42 H 0.1527 0.2294 0.3837 0.057 Uiso 1 1 calc R
H43 H 0.0367 0.3459 0.3805 0.057 Uiso 1 1 calc R
C25 C -0.3026(7) 0.4257(6) 0.2836(4) 0.0210(15) Uani 1 1 d .
C26 C -0.3424(7) 0.4279(7) 0.3624(5) 0.0266(17) Uani 1 1 d .
C27 C -0.4659(8) 0.4490(9) 0.3932(5) 0.037(2) Uani 1 1 d .
H44 H -0.4916 0.4504 0.4464 0.045 Uiso 1 1 calc R
C28 C -0.5511(8) 0.4677(10) 0.3484(5) 0.041(2) Uani 1 1 d .
H45 H -0.6351 0.4847 0.3701 0.049 Uiso 1 1 calc R
C29 C -0.5129(7) 0.4616(8) 0.2719(5) 0.0306(18) Uani 1 1 d .
H46 H -0.5713 0.4735 0.2409 0.037 Uiso 1 1 calc R
C30 C -0.3903(7) 0.4383(6) 0.2385(4) 0.0205(15) Uani 1 1 d .
C31 C -0.2573(8) 0.4027(8) 0.4164(4) 0.0298(18) Uani 1 1 d .
C32 C -0.2418(7) 0.4928(8) 0.4458(4) 0.0296(18) Uani 1 1 d .
C33 C -0.1672(8) 0.4652(9) 0.4989(5) 0.037(2) Uani 1 1 d .
H47 H -0.1556 0.5257 0.5185 0.044 Uiso 1 1 calc R
C34 C -0.1077(10) 0.3496(10) 0.5249(5) 0.044(3) Uani 1 1 d .
C35 C -0.1254(10) 0.2647(10) 0.4970(6) 0.046(3) Uani 1 1 d .
H48 H -0.0859 0.1869 0.5149 0.055 Uiso 1 1 calc R
C36 C -0.1989(9) 0.2863(9) 0.4433(5) 0.038(2) Uani 1 1 d .
C37 C -0.3015(9) 0.6156(8) 0.4192(6) 0.043(2) Uani 1 1 d .
H49 H -0.3905 0.6350 0.4292 0.065 Uiso 1 1 calc R
H50 H -0.2731 0.6272 0.3647 0.065 Uiso 1 1 calc R
H51 H -0.2804 0.6655 0.4459 0.065 Uiso 1 1 calc R
C38 C -0.0283(12) 0.3247(12) 0.5837(6) 0.061(3) Uani 1 1 d .
H52 H -0.0717 0.3037 0.6330 0.092 Uiso 1 1 calc R
H53 H -0.0096 0.3936 0.5869 0.092 Uiso 1 1 calc R
H54 H 0.0479 0.2605 0.5696 0.092 Uiso 1 1 calc R
C39 C -0.2190(10) 0.1881(9) 0.4162(6) 0.050(3) Uani 1 1 d .
H55 H -0.1562 0.1149 0.4294 0.074 Uiso 1 1 calc R
H56 H -0.2140 0.1996 0.3612 0.074 Uiso 1 1 calc R
H57 H -0.3000 0.1859 0.4405 0.074 Uiso 1 1 calc R
C40 C -0.3599(6) 0.4205(6) 0.1566(4) 0.0186(14) Uani 1 1 d .
C41 C -0.3204(7) 0.3069(7) 0.1357(4) 0.0219(15) Uani 1 1 d .
C42 C -0.2922(7) 0.2867(7) 0.0590(5) 0.0236(16) Uani 1 1 d .
H58 H -0.2620 0.2096 0.0450 0.028 Uiso 1 1 calc R
C43 C -0.3082(7) 0.3785(7) 0.0029(4) 0.0231(16) Uani 1 1 d .
C44 C -0.3536(7) 0.4894(7) 0.0247(4) 0.0237(16) Uani 1 1 d .
H59 H -0.3671 0.5523 -0.0131 0.028 Uiso 1 1 calc R
C45 C -0.3805(6) 0.5123(6) 0.1000(4) 0.0218(15) Uani 1 1 d .
C46 C -0.3140(7) 0.2059(7) 0.1944(5) 0.0271(17) Uani 1 1 d .
H60 H -0.2942 0.1357 0.1692 0.041 Uiso 1 1 calc R
H61 H -0.3932 0.2210 0.2284 0.041 Uiso 1 1 calc R
H62 H -0.2505 0.1953 0.2235 0.041 Uiso 1 1 calc R
C47 C -0.2757(8) 0.3562(9) -0.0796(5) 0.035(2) Uani 1 1 d .
H63 H -0.3272 0.4217 -0.1085 0.053 Uiso 1 1 calc R
H64 H -0.2894 0.2857 -0.0855 0.053 Uiso 1 1 calc R
H65 H -0.1895 0.3467 -0.0984 0.053 Uiso 1 1 calc R
C48 C -0.4370(7) 0.6367(7) 0.1213(5) 0.0279(17) Uani 1 1 d .
H66 H -0.4371 0.6895 0.0753 0.042 Uiso 1 1 calc R
H67 H -0.3890 0.6494 0.1541 0.042 Uiso 1 1 calc R
H68 H -0.5212 0.6512 0.1482 0.042 Uiso 1 1 calc R
O1 O -0.467(4) 0.965(4) 0.488(3) 0.190(17) Uiso 0.50 1 d PD
C49 C -0.355(3) 0.936(3) 0.4296(17) 0.089(10) Uiso 0.50 1 d PD
C50 C -0.387(3) 1.013(3) 0.3620(17) 0.092(10) Uiso 0.50 1 d PD
C51 C -0.487(4) 1.101(4) 0.408(2) 0.139(17) Uiso 0.50 1 d PD
C52 C -0.551(4) 1.090(3) 0.488(2) 0.121(15) Uiso 0.50 1 d PD

loop_
_atom_site_aniso_label
_atom_site_aniso_U_11
_atom_site_aniso_U_22
_atom_site_aniso_U_33
_atom_site_aniso_U_23
_atom_site_aniso_U_13
_atom_site_aniso_U_12
Ir1 0.01343(13) 0.01280(13) 0.01307(13) -0.00123(9) -0.00316(9) -0.00315(9)
Cl1 0.0310(10) 0.0257(9) 0.0345(10) 0.0067(8) -0.0072(8) -0.0093(8)
P1 0.0173(8) 0.0150(8) 0.0155(8) -0.0008(7) -0.0032(7) -0.0045(7)
P2 0.0189(9) 0.0220(9) 0.0232(9) -0.0059(8) -0.0043(7) -0.0060(8)
Si1 0.0163(9) 0.0164(9) 0.0266(10) -0.0038(8) -0.0001(8) -0.0055(8)
N1 0.018(3) 0.022(3) 0.017(3) 0.008(2) -0.007(2) -0.010(3)
C1 0.014(3) 0.021(3) 0.011(3) -0.001(3) -0.008(2) -0.003(3)
C2 0.015(3) 0.031(4) 0.021(4) -0.009(3) -0.007(3) -0.007(3)
C3 0.022(4) 0.031(4) 0.018(4) 0.003(3) -0.007(3) -0.010(3)
C4 0.019(4) 0.041(5) 0.011(3) -0.006(3) 0.001(3) -0.010(3)
C5 0.018(3) 0.025(4) 0.016(3) -0.007(3) -0.004(3) -0.007(3)
C6 0.024(4) 0.021(3) 0.017(3) -0.003(3) -0.005(3) -0.012(3)
C7 0.016(3) 0.034(4) 0.027(4) -0.009(3) 0.000(3) -0.009(3)
C8 0.019(3) 0.016(3) 0.024(4) -0.002(3) -0.009(3) 0.003(3)
C9 0.036(5) 0.024(4) 0.027(4) -0.010(3) -0.016(4) 0.009(4)
C10 0.036(5) 0.031(5) 0.038(5) -0.001(4) -0.009(4) 0.007(4)
C11 0.044(5) 0.034(5) 0.022(4) 0.000(4) -0.017(4) 0.011(4)
C12 0.046(5) 0.038(5) 0.027(4) -0.003(4) -0.017(4) -0.002(4)
C13 0.033(4) 0.022(4) 0.021(4) -0.003(3) -0.008(3) -0.001(3)
C14 0.022(4) 0.016(3) 0.022(4) 0.001(3) -0.006(3) -0.005(3)
C15 0.030(4) 0.033(4) 0.022(4) 0.003(3) -0.010(3) -0.016(4)
C16 0.047(5) 0.031(5) 0.037(5) 0.005(4) -0.015(4) -0.022(4)
C17 0.037(5) 0.022(4) 0.036(5) 0.006(3) -0.016(4) -0.014(4)
C18 0.040(5) 0.031(4) 0.033(4) -0.003(4) -0.017(4) -0.017(4)
C19 0.034(4) 0.024(4) 0.021(4) -0.001(3) -0.008(3) -0.017(3)
C20 0.027(4) 0.022(4) 0.027(4) -0.007(3) -0.001(3) -0.009(3)
C21 0.018(3) 0.027(4) 0.018(3) 0.001(3) -0.007(3) -0.004(3)
C22 0.041(5) 0.031(4) 0.040(5) -0.003(4) -0.012(4) -0.018(4)
C23 0.025(4) 0.033(5) 0.054(6) -0.016(4) -0.012(4) -0.007(4)
C24 0.045(5) 0.052(6) 0.028(4) -0.015(4) -0.002(4) -0.027(5)
C25 0.020(4) 0.018(3) 0.022(4) -0.003(3) -0.003(3) -0.004(3)
C26 0.025(4) 0.027(4) 0.028(4) 0.001(3) -0.006(3) -0.009(3)
C27 0.026(4) 0.064(6) 0.021(4) -0.006(4) 0.004(3) -0.019(4)
C28 0.015(4) 0.069(7) 0.039(5) -0.019(5) 0.006(3) -0.016(4)
C29 0.019(4) 0.042(5) 0.031(4) -0.004(4) 0.000(3) -0.013(4)
C30 0.019(3) 0.019(3) 0.023(4) -0.002(3) -0.003(3) -0.007(3)
C31 0.031(4) 0.041(5) 0.016(4) -0.006(3) -0.004(3) -0.010(4)
C32 0.023(4) 0.043(5) 0.016(4) -0.009(3) -0.001(3) -0.004(4)
C33 0.037(5) 0.062(6) 0.019(4) -0.012(4) -0.002(3) -0.023(5)
C34 0.048(6) 0.076(7) 0.016(4) 0.007(4) -0.007(4) -0.034(6)
C35 0.048(6) 0.055(6) 0.038(5) 0.022(5) -0.013(4) -0.030(5)
C36 0.049(6) 0.046(5) 0.028(4) 0.013(4) -0.009(4) -0.032(5)
C37 0.041(5) 0.032(5) 0.054(6) -0.017(4) -0.016(5) -0.002(4)
C38 0.066(8) 0.087(9) 0.041(6) 0.015(6) -0.034(6) -0.033(7)
C39 0.055(6) 0.046(6) 0.052(6) 0.014(5) -0.013(5) -0.028(5)
C40 0.009(3) 0.020(3) 0.025(4) -0.002(3) 0.003(3) -0.008(3)
C41 0.019(4) 0.025(4) 0.023(4) 0.000(3) -0.003(3) -0.010(3)
C42 0.020(4) 0.021(4) 0.031(4) -0.006(3) -0.003(3) -0.008(3)
C43 0.020(4) 0.033(4) 0.022(4) -0.008(3) -0.004(3) -0.013(3)
C44 0.017(3) 0.033(4) 0.023(4) 0.007(3) -0.003(3) -0.014(3)
C45 0.012(3) 0.023(4) 0.030(4) 0.000(3) -0.007(3) -0.004(3)
C46 0.027(4) 0.020(4) 0.038(5) -0.003(3) -0.008(3) -0.011(3)
C47 0.035(5) 0.047(5) 0.026(4) -0.014(4) -0.002(4) -0.014(4)
C48 0.026(4) 0.024(4) 0.032(4) 0.002(3) -0.011(3) -0.005(3)

loop_
_atom_type_symbol
_atom_type_description
_atom_type_scat_dispersion_real
_atom_type_scat_dispersion_imag
_atom_type_scat_source
C C 0.0033 0.0016 'International Tables Vol C Tables 4.2.6.8 and 6.1.1.4'
H H 0.0000 0.0000 'International Tables Vol C Tables 4.2.6.8 and 6.1.1.4'
Cl Cl 0.1484 0.1585 'International Tables Vol C Tables 4.2.6.8 and 6.1.1.4'
Ir Ir -1.4442 7.9887 'International Tables Vol C Tables 4.2.6.8 and 6.1.1.4'
N N 0.0061 0.0033 'International Tables Vol C Tables 4.2.6.8 and 6.1.1.4'
O O 0.0106 0.0060 'International Tables Vol C Tables 4.2.6.8 and 6.1.1.4'
P P 0.1023 0.0942 'International Tables Vol C Tables 4.2.6.8 and 6.1.1.4'
Si Si 0.0817 0.0704 'International Tables Vol C Tables 4.2.6.8 and 6.1.1.4'

loop_
_geom_angle_atom_site_label_1
_geom_angle_atom_site_label_2
_geom_angle_atom_site_label_3
_geom_angle
P1 Ir1 N1 82.21(16)
P1 Ir1 Si1 163.97(7)
N1 Ir1 Si1 105.10(16)
P1 Ir1 P2 104.25(7)
N1 Ir1 P2 98.77(16)
Si1 Ir1 P2 88.92(7)
C14 P1 C1 100.3(3)
C14 P1 C8 104.1(3)
C1 P1 C8 106.9(3)
C14 P1 Ir1 120.6(2)
C1 P1 Ir1 103.9(2)
C8 P1 Ir1 118.8(2)
C22 P2 C24 97.7(4)
C22 P2 C23 99.5(4)
C24 P2 C23 100.3(5)
C22 P2 Ir1 119.2(3)
C24 P2 Ir1 114.4(3)
C23 P2 Ir1 121.6(3)
C25 Si1 Cl1 102.9(2)
C25 Si1 Ir1 125.3(2)
Cl1 Si1 Ir1 116.68(10)
C2 N1 C20 110.3(6)
C2 N1 C21 108.0(6)
C20 N1 C21 106.5(6)
C2 N1 Ir1 113.5(4)
C20 N1 Ir1 110.5(5)
C21 N1 Ir1 107.8(4)
C6 C1 C2 118.9(6)
C6 C1 P1 123.8(5)
C2 C1 P1 117.1(5)
C1 C2 C3 119.2(7)
C1 C2 N1 122.0(6)
C3 C2 N1 118.8(7)
C4 C3 C2 120.8(7)
C4 C3 H1 119.6
C2 C3 H1 119.6
C3 C4 C5 122.1(7)
C3 C4 H2 119.0
C5 C4 H2 119.0
C4 C5 C6 116.3(7)
C4 C5 C7 121.2(7)
C6 C5 C7 122.5(7)
C1 C6 C5 122.8(7)
C1 C6 H3 118.6
C5 C6 H3 118.6
C5 C7 H4 109.5
C5 C7 H5 109.5
H4 C7 H5 109.5
C5 C7 H6 109.5
H4 C7 H6 109.5
H5 C7 H6 109.5
C13 C8 C9 108.0(6)
C13 C8 P1 111.3(5)
C9 C8 P1 119.4(6)
C13 C8 H7 105.7
C9 C8 H7 105.7
P1 C8 H7 105.7
C10 C9 C8 110.4(7)
C10 C9 H8 109.6
C8 C9 H8 109.6
C10 C9 H9 109.6
C8 C9 H9 109.6
H8 C9 H9 108.1
C11 C10 C9 112.1(8)
C11 C10 H10 109.2
C9 C10 H10 109.2
C11 C10 H11 109.2
C9 C10 H11 109.2
H10 C10 H11 107.9
C10 C11 C12 111.2(7)
C10 C11 H12 109.4
C12 C11 H12 109.4
C10 C11 H13 109.4
C12 C11 H13 109.4
H12 C11 H13 108.0
C13 C12 C11 111.0(8)
C13 C12 H14 109.4
C11 C12 H14 109.4
C13 C12 H15 109.4
C11 C12 H15 109.4
H14 C12 H15 108.0
C12 C13 C8 112.7(7)
C12 C13 H16 109.0
C8 C13 H16 109.0
C12 C13 H17 109.0
C8 C13 H17 109.0
H16 C13 H17 107.8
C19 C14 C15 109.4(6)
C19 C14 P1 112.8(5)
C15 C14 P1 114.0(5)
C19 C14 H18 106.7
C15 C14 H18 106.7
P1 C14 H18 106.7
C16 C15 C14 111.8(7)
C16 C15 H19 109.2
C14 C15 H19 109.2
C16 C15 H20 109.2
C14 C15 H20 109.2
H19 C15 H20 107.9
C15 C16 C17 112.1(7)
C15 C16 H21 109.2
C17 C16 H21 109.2
C15 C16 H22 109.2
C17 C16 H22 109.2
H21 C16 H22 107.9
C18 C17 C16 110.8(7)
C18 C17 H23 109.5
C16 C17 H23 109.5
C18 C17 H24 109.5
C16 C17 H24 109.5
H23 C17 H24 108.1
C17 C18 C19 113.4(7)
C17 C18 H25 108.9
C19 C18 H25 108.9
C17 C18 H26 108.9
C19 C18 H26 108.9
H25 C18 H26 107.7
C14 C19 C18 112.3(6)
C14 C19 H27 109.1
C18 C19 H27 109.1
C14 C19 H28 109.1
C18 C19 H28 109.1
H27 C19 H28 107.9
N1 C20 H29 109.5
N1 C20 H30 109.5
H29 C20 H30 109.5
N1 C20 H31 109.5
H29 C20 H31 109.5
H30 C20 H31 109.5
N1 C21 H32 109.5
N1 C21 H33 109.5
H32 C21 H33 109.5
N1 C21 H34 109.5
H32 C21 H34 109.5
H33 C21 H34 109.5
P2 C22 H35 109.5
P2 C22 H36 109.5
H35 C22 H36 109.5
P2 C22 H37 109.5
H35 C22 H37 109.5
H36 C22 H37 109.5
P2 C23 H38 109.5
P2 C23 H39 109.5
H38 C23 H39 109.5
P2 C23 H40 109.5
H38 C23 H40 109.5
H39 C23 H40 109.5
P2 C24 H41 109.5
P2 C24 H42 109.5
H41 C24 H42 109.5
P2 C24 H43 109.5
H41 C24 H43 109.5
H42 C24 H43 109.5
C26 C25 C30 117.6(7)
C26 C25 Si1 117.6(6)
C30 C25 Si1 124.7(5)
C27 C26 C25 120.0(8)
C27 C26 C31 117.2(7)
C25 C26 C31 122.8(7)
C28 C27 C26 121.7(8)
C28 C27 H44 119.1
C26 C27 H44 119.1
C29 C28 C27 118.9(7)
C29 C28 H45 120.6
C27 C28 H45 120.6
C28 C29 C30 121.7(8)
C28 C29 H46 119.1
C30 C29 H46 119.1
C29 C30 C25 119.9(7)
C29 C30 C40 115.7(7)
C25 C30 C40 124.2(6)
C32 C31 C36 119.6(8)
C32 C31 C26 120.9(8)
C36 C31 C26 119.3(8)
C33 C32 C31 118.8(9)
C33 C32 C37 120.0(9)
C31 C32 C37 121.2(8)
C32 C33 C34 121.7(9)
C32 C33 H47 119.2
C34 C33 H47 119.2
C35 C34 C33 118.6(9)
C35 C34 C38 122.0(11)
C33 C34 C38 119.4(10)
C34 C35 C36 122.7(10)
C34 C35 H48 118.6
C36 C35 H48 118.6
C35 C36 C31 118.6(9)
C35 C36 C39 120.4(9)
C31 C36 C39 121.0(9)
C32 C37 H49 109.5
C32 C37 H50 109.5
H49 C37 H50 109.5
C32 C37 H51 109.5
H49 C37 H51 109.5
H50 C37 H51 109.5
C34 C38 H52 109.5
C34 C38 H53 109.5
H52 C38 H53 109.5
C34 C38 H54 109.5
H52 C38 H54 109.5
H53 C38 H54 109.5
C36 C39 H55 109.5
C36 C39 H56 109.5
H55 C39 H56 109.5
C36 C39 H57 109.5
H55 C39 H57 109.5
H56 C39 H57 109.5
C45 C40 C41 118.7(7)
C45 C40 C30 122.8(7)
C41 C40 C30 118.2(6)
C42 C41 C40 119.9(7)
C42 C41 C46 118.7(7)
C40 C41 C46 121.3(7)
C43 C42 C41 120.7(7)
C43 C42 H58 119.6
C41 C42 H58 119.6
C44 C43 C42 118.5(7)
C44 C43 C47 121.0(7)
C42 C43 C47 120.5(7)
C43 C44 C45 122.2(7)
C43 C44 H59 118.9
C45 C44 H59 118.9
C44 C45 C40 119.7(7)
C44 C45 C48 120.0(7)
C40 C45 C48 120.2(7)
C41 C46 H60 109.5
C41 C46 H61 109.5
H60 C46 H61 109.5
C41 C46 H62 109.5
H60 C46 H62 109.5
H61 C46 H62 109.5
C43 C47 H63 109.5
C43 C47 H64 109.5
H63 C47 H64 109.5
C43 C47 H65 109.5
H63 C47 H65 109.5
H64 C47 H65 109.5
C45 C48 H66 109.5
C45 C48 H67 109.5
H66 C48 H67 109.5
C45 C48 H68 109.5
H66 C48 H68 109.5
H67 C48 H68 109.5
C49 O1 C52 117(4)
C50 C49 O1 107(3)
C49 C50 C51 92(3)
C50 C51 C52 130(4)
C51 C52 O1 85(3)

loop_
_geom_bond_atom_site_label_1
_geom_bond_atom_site_label_2
_geom_bond_distance
Ir1 P1 2.3023(18)
Ir1 N1 2.306(6)
Ir1 Si1 2.331(2)
Ir1 P2 2.332(2)
Cl1 Si1 2.155(3)
P1 C14 1.836(8)
P1 C1 1.838(7)
P1 C8 1.856(7)
P2 C22 1.813(9)
P2 C24 1.829(9)
P2 C23 1.831(9)
Si1 C25 1.925(8)
N1 C2 1.474(10)
N1 C20 1.483(9)
N1 C21 1.500(9)
C1 C6 1.386(10)
C1 C2 1.387(10)
C2 C3 1.404(10)
C3 C4 1.369(11)
C3 H1 0.9500
C4 C5 1.385(11)
C4 H2 0.9500
C5 C6 1.416(10)
C5 C7 1.486(10)
C6 H3 0.9500
C7 H4 0.9800
C7 H5 0.9800
C7 H6 0.9800
C8 C13 1.528(10)
C8 C9 1.548(10)
C8 H7 1.0000
C9 C10 1.523(12)
C9 H8 0.9900
C9 H9 0.9900
C10 C11 1.520(12)
C10 H10 0.9900
C10 H11 0.9900
C11 C12 1.522(13)
C11 H12 0.9900
C11 H13 0.9900
C12 C13 1.500(12)
C12 H14 0.9900
C12 H15 0.9900
C13 H16 0.9900
C13 H17 0.9900
C14 C19 1.519(10)
C14 C15 1.532(10)
C14 H18 1.0000
C15 C16 1.514(11)
C15 H19 0.9900
C15 H20 0.9900
C16 C17 1.532(12)
C16 H21 0.9900
C16 H22 0.9900
C17 C18 1.507(12)
C17 H23 0.9900
C17 H24 0.9900
C18 C19 1.536(10)
C18 H25 0.9900
C18 H26 0.9900
C19 H27 0.9900
C19 H28 0.9900
C20 H29 0.9800
C20 H30 0.9800
C20 H31 0.9800
C21 H32 0.9800
C21 H33 0.9800
C21 H34 0.9800
C22 H35 0.9800
C22 H36 0.9800
C22 H37 0.9800
C23 H38 0.9800
C23 H39 0.9800
C23 H40 0.9800
C24 H41 0.9800
C24 H42 0.9800
C24 H43 0.9800
C25 C26 1.409(11)
C25 C30 1.422(11)
C26 C27 1.398(11)
C26 C31 1.488(12)
C27 C28 1.376(13)
C27 H44 0.9500
C28 C29 1.369(12)
C28 H45 0.9500
C29 C30 1.396(10)
C29 H46 0.9500
C30 C40 1.485(10)
C31 C32 1.408(13)
C31 C36 1.420(13)
C32 C33 1.378(12)
C32 C37 1.486(13)
C33 C34 1.411(15)
C33 H47 0.9500
C34 C35 1.348(15)
C34 C38 1.507(13)
C35 C36 1.387(14)
C35 H48 0.9500
C36 C39 1.509(14)
C37 H49 0.9800
C37 H50 0.9800
C37 H51 0.9800
C38 H52 0.9800
C38 H53 0.9800
C38 H54 0.9800
C39 H55 0.9800
C39 H56 0.9800
C39 H57 0.9800
C40 C45 1.402(10)
C40 C41 1.406(10)
C41 C42 1.402(11)
C41 C46 1.510(10)
C42 C43 1.395(11)
C42 H58 0.9500
C43 C44 1.376(11)
C43 C47 1.510(11)
C44 C45 1.388(11)
C44 H59 0.9500
C45 C48 1.523(11)
C46 H60 0.9800
C46 H61 0.9800
C46 H62 0.9800
C47 H63 0.9800
C47 H64 0.9800
C47 H65 0.9800
C48 H66 0.9800
C48 H67 0.9800
C48 H68 0.9800
O1 C49 1.475(19)
O1 C52 1.51(2)
C49 C50 1.461(19)
C50 C51 1.493(19)
C51 C52 1.499(19)

loop_
_geom_torsion_atom_site_label_1
_geom_torsion_atom_site_label_2
_geom_torsion_atom_site_label_3
_geom_torsion_atom_site_label_4
_geom_torsion
N1 Ir1 P1 C14 -102.4(3)
Si1 Ir1 P1 C14 16.0(4)
P2 Ir1 P1 C14 160.4(3)
N1 Ir1 P1 C1 8.6(3)
Si1 Ir1 P1 C1 127.1(3)
P2 Ir1 P1 C1 -88.5(2)
N1 Ir1 P1 C8 127.2(3)
Si1 Ir1 P1 C8 -114.3(4)
P2 Ir1 P1 C8 30.1(3)
P1 Ir1 P2 C22 146.2(4)
N1 Ir1 P2 C22 62.1(4)
Si1 Ir1 P2 C22 -43.0(4)
P1 Ir1 P2 C24 -98.7(4)
N1 Ir1 P2 C24 177.2(4)
Si1 Ir1 P2 C24 72.0(4)
P1 Ir1 P2 C23 21.9(4)
N1 Ir1 P2 C23 -62.2(4)
Si1 Ir1 P2 C23 -167.4(4)
P1 Ir1 Si1 C25 3.2(4)
N1 Ir1 Si1 C25 118.7(3)
P2 Ir1 Si1 C25 -142.5(3)
P1 Ir1 Si1 Cl1 -128.3(2)
N1 Ir1 Si1 Cl1 -12.8(2)
P2 Ir1 Si1 Cl1 86.04(12)
P1 Ir1 N1 C2 -10.2(4)
Si1 Ir1 N1 C2 -175.7(4)
P2 Ir1 N1 C2 93.1(4)
P1 Ir1 N1 C20 -134.7(5)
Si1 Ir1 N1 C20 59.9(5)
P2 Ir1 N1 C20 -31.4(5)
P1 Ir1 N1 C21 109.3(5)
Si1 Ir1 N1 C21 -56.2(5)
P2 Ir1 N1 C21 -147.4(4)
C14 P1 C1 C6 -58.2(7)
C8 P1 C1 C6 50.1(7)
Ir1 P1 C1 C6 176.5(6)
C14 P1 C1 C2 117.5(6)
C8 P1 C1 C2 -134.2(6)
Ir1 P1 C1 C2 -7.7(6)
C6 C1 C2 C3 -1.7(10)
P1 C1 C2 C3 -177.6(6)
C6 C1 C2 N1 175.6(6)
P1 C1 C2 N1 -0.3(9)
C20 N1 C2 C1 133.3(7)
C21 N1 C2 C1 -110.8(7)
Ir1 N1 C2 C1 8.7(8)
C20 N1 C2 C3 -49.4(9)
C21 N1 C2 C3 66.5(8)
Ir1 N1 C2 C3 -174.0(5)
C1 C2 C3 C4 0.5(11)
N1 C2 C3 C4 -176.9(7)
C2 C3 C4 C5 0.6(12)
C3 C4 C5 C6 -0.5(11)
C3 C4 C5 C7 179.2(7)
C2 C1 C6 C5 1.8(11)
P1 C1 C6 C5 177.5(6)
C4 C5 C6 C1 -0.7(11)
C7 C5 C6 C1 179.5(7)
C14 P1 C8 C13 -93.3(6)
C1 P1 C8 C13 161.1(5)
Ir1 P1 C8 C13 44.1(6)
C14 P1 C8 C9 33.6(7)
C1 P1 C8 C9 -71.9(7)
Ir1 P1 C8 C9 171.1(5)
C13 C8 C9 C10 -57.2(9)
P1 C8 C9 C10 174.3(6)
C8 C9 C10 C11 56.7(11)
C9 C10 C11 C12 -54.1(12)
C10 C11 C12 C13 53.4(12)
C11 C12 C13 C8 -57.3(10)
C9 C8 C13 C12 58.6(9)
P1 C8 C13 C12 -168.5(6)
C1 P1 C14 C19 -53.6(6)
C8 P1 C14 C19 -164.0(5)
Ir1 P1 C14 C19 59.5(6)
C1 P1 C14 C15 -179.1(5)
C8 P1 C14 C15 70.4(6)
Ir1 P1 C14 C15 -66.1(6)
C19 C14 C15 C16 56.7(9)
P1 C14 C15 C16 -176.0(6)
C14 C15 C16 C17 -56.9(10)
C15 C16 C17 C18 53.0(10)
C16 C17 C18 C19 -51.0(10)
C15 C14 C19 C18 -54.2(9)
P1 C14 C19 C18 177.8(6)
C17 C18 C19 C14 53.1(10)
Cl1 Si1 C25 C26 -124.6(6)
Ir1 Si1 C25 C26 98.8(6)
Cl1 Si1 C25 C30 51.3(7)
Ir1 Si1 C25 C30 -85.2(7)
C30 C25 C26 C27 -3.8(12)
Si1 C25 C26 C27 172.4(7)
C30 C25 C26 C31 173.0(7)
Si1 C25 C26 C31 -10.8(10)
C25 C26 C27 C28 0.1(15)
C31 C26 C27 C28 -176.9(9)
C26 C27 C28 C29 2.3(16)
C27 C28 C29 C30 -0.8(15)
C28 C29 C30 C25 -3.0(13)
C28 C29 C30 C40 173.0(9)
C26 C25 C30 C29 5.2(11)
Si1 C25 C30 C29 -170.7(6)
C26 C25 C30 C40 -170.5(7)
Si1 C25 C30 C40 13.6(10)
C27 C26 C31 C32 -84.0(10)
C25 C26 C31 C32 99.0(10)
C27 C26 C31 C36 90.6(10)
C25 C26 C31 C36 -86.3(10)
C36 C31 C32 C33 1.8(12)
C26 C31 C32 C33 176.4(7)
C36 C31 C32 C37 -180.0(8)
C26 C31 C32 C37 -5.3(12)
C31 C32 C33 C34 -0.9(12)
C37 C32 C33 C34 -179.2(8)
C32 C33 C34 C35 -0.3(14)
C32 C33 C34 C38 -179.3(9)
C33 C34 C35 C36 0.6(15)
C38 C34 C35 C36 179.5(10)
C34 C35 C36 C31 0.3(15)
C34 C35 C36 C39 -177.7(9)
C32 C31 C36 C35 -1.5(13)
C26 C31 C36 C35 -176.2(8)
C32 C31 C36 C39 176.5(8)
C26 C31 C36 C39 1.8(13)
C29 C30 C40 C45 80.5(9)
C25 C30 C40 C45 -103.6(9)
C29 C30 C40 C41 -92.9(9)
C25 C30 C40 C41 82.9(9)
C45 C40 C41 C42 5.5(10)
C30 C40 C41 C42 179.2(7)
C45 C40 C41 C46 -171.1(7)
C30 C40 C41 C46 2.6(10)
C40 C41 C42 C43 -2.9(11)
C46 C41 C42 C43 173.8(7)
C41 C42 C43 C44 -0.8(11)
C41 C42 C43 C47 178.9(7)
C42 C43 C44 C45 1.9(11)
C47 C43 C44 C45 -177.8(7)
C43 C44 C45 C40 0.8(11)
C43 C44 C45 C48 -176.7(7)
C41 C40 C45 C44 -4.5(10)
C30 C40 C45 C44 -177.9(7)
C41 C40 C45 C48 173.0(7)
C30 C40 C45 C48 -0.3(10)
C52 O1 C49 C50 -34(5)
O1 C49 C50 C51 25(4)
C49 C50 C51 C52 -17(6)
C50 C51 C52 O1 -1(6)
C49 O1 C52 C51 20(4)
